data_4087608
loop_
_publ_author_name
'Novikov, Roman A.'
'Potapov, Konstantin V.'
'Chistikov, Daniil N.'
'Tarasova, Anna V.'
'Grigoriev, Michail S.'
'Timofeev, Vladimir P.'
'Tomilov, Yury V.'

_publ_section_title
;
 Synthesis and Structures of Cyclopropanedicarboxylate Gallium Complexes
;
_journal_issue 17
_journal_name_full Organometallics
_journal_page_first 4238
_journal_paper_doi 10.1021/acs.organomet.5b00399
_journal_volume 34
_journal_year 2015
_chemical_formula_moiety 'C26 H42 Cl4 Ga4 O14, 2(Cl4 Ga), 2(C H2 Cl2)'
_chemical_formula_sum 'C28 H46 Cl16 Ga6 O14'
_chemical_formula_weight 1592.17
_space_group_crystal_system monoclinic
_space_group_IT_number 14
_space_group_name_Hall '-P 2yn'
_space_group_name_H-M_alt 'P 1 21/n 1'
_atom_sites_solution_hydrogens geom
_audit_creation_method SHELXL-2014
_cell_angle_alpha 90
_cell_angle_beta 91.3460(10)
_cell_angle_gamma 90
_cell_formula_units_Z 2
_cell_length_a 10.1397(3)
_cell_length_b 19.5202(8)
_cell_length_c 14.3428(6)
_cell_measurement_reflns_used 4506
_cell_measurement_temperature 100(2)
_cell_measurement_theta_max 24.96
_cell_measurement_theta_min 2.84
_cell_volume 2838.07(19)
_computing_cell_refinement 'SAINT-Plus (Bruker, 1998)'
_computing_data_collection 'APEX2 (Bruker, 2010)'
_computing_data_reduction 'SAINT-Plus (Bruker, 1998)'
_computing_molecular_graphics 'SHELXTL97 (Sheldrick, 2008)'
_computing_publication_material 'SHELXTL97 (Sheldrick, 2008)'
_computing_structure_refinement 'SHELXL-2014 (Sheldrick, 2015)'
_computing_structure_solution 'SHELXS97 (Sheldrick, 2008)'
_diffrn_ambient_temperature 100(2)
_diffrn_measured_fraction_theta_max 0.978
_diffrn_measurement_device_type 'Bruker KAPPA APEX II area-detector diffractometer'
_diffrn_measurement_method '\w- and \f-scans'
_diffrn_radiation_monochromator graphite
_diffrn_radiation_source 'fine-focus sealed tube'
_diffrn_radiation_type MoK\a
_diffrn_radiation_wavelength 0.71073
_diffrn_reflns_av_R_equivalents 0.0401
_diffrn_reflns_av_unetI/netI 0.0455
_diffrn_reflns_Laue_measured_fraction_max 0.978
_diffrn_reflns_limit_h_max 8
_diffrn_reflns_limit_h_min -12
_diffrn_reflns_limit_k_max 23
_diffrn_reflns_limit_k_min -23
_diffrn_reflns_limit_l_max 17
_diffrn_reflns_limit_l_min -15
_diffrn_reflns_number 17669
_diffrn_reflns_point_group_measured_fraction_max 0.978
_diffrn_reflns_theta_max 24.999
_diffrn_reflns_theta_min 4.092
_diffrn_standards_number 0
_exptl_absorpt_coefficient_mu 3.612
_exptl_absorpt_correction_T_max 0.745
_exptl_absorpt_correction_T_min 0.602
_exptl_absorpt_correction_type multi-scan
_exptl_absorpt_process_details 'SADABS (Bruker, 2008)'
_exptl_crystal_colour colourless
_exptl_crystal_density_diffrn 1.863
_exptl_crystal_description fragment
_exptl_crystal_F_000 1568
_exptl_crystal_size_max 0.220
_exptl_crystal_size_mid 0.180
_exptl_crystal_size_min 0.160
_refine_diff_density_max 3.832
_refine_diff_density_min -1.742
_refine_diff_density_rms 0.174
_refine_ls_extinction_method none
_refine_ls_goodness_of_fit_ref 1.037
_refine_ls_hydrogen_treatment constr
_refine_ls_matrix_type full
_refine_ls_number_parameters 299
_refine_ls_number_reflns 4885
_refine_ls_number_restraints 0
_refine_ls_restrained_S_all 1.037
_refine_ls_R_factor_all 0.0935
_refine_ls_R_factor_gt 0.0703
_refine_ls_shift/su_max 0.000
_refine_ls_shift/su_mean 0.000
_refine_ls_structure_factor_coef Fsqd
_refine_ls_weighting_details 'w=1/[\s^2^(Fo^2^)+(0.0908P)^2^+34.7407P] where P=(Fo^2^+2Fc^2^)/3'
_refine_ls_weighting_scheme calc
_refine_ls_wR_factor_gt 0.1755
_refine_ls_wR_factor_ref 0.1926
_reflns_Friedel_coverage 0.000
_reflns_number_gt 3731
_reflns_number_total 4885
_reflns_threshold_expression 'I > 2\s(I)'
_cod_data_source_file om5b00399_si_007.cif
_cod_data_source_block ioc
_cod_original_sg_symbol_H-M 'P 21/n'
_cod_database_code 4087608
_shelx_space_group_comment
;
The symmetry employed for this shelxl refinement is uniquely defined
by the following loop, which should always be used as a source of
symmetry information in preference to the above space-group names.
They are only intended as comments.
;
_shelx_estimated_absorpt_t_min 0.504
_shelx_estimated_absorpt_t_max 0.596
_shelxl_version_number 2014-3

loop_
_space_group_symop_operation_xyz
'x, y, z'
'-x+1/2, y+1/2, -z+1/2'
'-x, -y, -z'
'x-1/2, -y-1/2, z-1/2'

loop_
_atom_site_label
_atom_site_type_symbol
_atom_site_fract_x
_atom_site_fract_y
_atom_site_fract_z
_atom_site_U_iso_or_equiv
_atom_site_adp_type
_atom_site_occupancy
_atom_site_site_symmetry_order
_atom_site_calc_flag
_atom_site_refinement_flags_posn
_atom_site_refinement_flags_adp
_atom_site_refinement_flags_occupancy
Ga1 Ga 0.24048(8) 0.47407(4) 0.57986(6) 0.0196(3) Uani 1 1 d . . .
Ga2 Ga 0.54963(8) 0.52662(4) 0.59184(6) 0.0166(2) Uani 1 1 d . . .
Ga3 Ga 0.74990(13) 0.68669(8) 0.94083(8) 0.0543(4) Uani 1 1 d . . .
Cl1 Cl 0.1404(2) 0.39227(11) 0.65203(15) 0.0306(5) Uani 1 1 d . . .
Cl2 Cl 0.1232(2) 0.56345(12) 0.55795(19) 0.0418(6) Uani 1 1 d . . .
Cl3 Cl 0.5893(4) 0.75581(18) 0.9692(3) 0.0752(10) Uani 1 1 d . . .
Cl4 Cl 0.8875(5) 0.7261(2) 0.8419(3) 0.0864(12) Uani 1 1 d . . .
Cl5 Cl 0.8586(3) 0.6629(2) 1.06859(18) 0.0677(10) Uani 1 1 d . . .
Cl6 Cl 0.6682(4) 0.58991(16) 0.8812(2) 0.0632(9) Uani 1 1 d . . .
Cl7 Cl 0.4070(4) 0.0804(3) 0.7160(3) 0.0665(17) Uani 0.728(10) 1 d . . P
Cl8 Cl 0.3078(7) 0.0445(6) 0.5316(4) 0.140(5) Uani 0.728(10) 1 d . . P
Cl9 Cl 0.2396(19) 0.1068(10) 0.5708(14) 0.105(6) Uiso 0.272(10) 1 d . . P
Cl10 Cl 0.389(3) -0.0065(18) 0.581(2) 0.181(13) Uiso 0.272(10) 1 d . . P
O1 O 0.3948(5) 0.4890(3) 0.6519(4) 0.0188(12) Uani 1 1 d . . .
O2 O 0.6632(5) 0.4871(3) 0.6919(4) 0.0217(12) Uani 1 1 d . . .
O3 O 0.7251(6) 0.4112(3) 0.7990(4) 0.0355(16) Uani 1 1 d . . .
O4 O 0.2970(5) 0.4346(3) 0.4680(4) 0.0185(11) Uani 1 1 d . . .
O5 O 0.4726(5) 0.3875(3) 0.3376(4) 0.0218(12) Uani 1 1 d . . .
O6 O 0.4628(6) 0.2778(3) 0.3017(5) 0.0379(16) Uani 1 1 d . . .
O7 O 0.4302(5) 0.5516(3) 0.4902(3) 0.0174(11) Uani 1 1 d . . .
C1 C 0.3979(8) 0.4872(4) 0.7527(5) 0.0220(17) Uani 1 1 d . . .
H1A H 0.3099 0.4739 0.7752 0.026 Uiso 1 1 calc R U .
H1B H 0.4191 0.5333 0.7773 0.026 Uiso 1 1 calc R U .
C2 C 0.6336(8) 0.4480(4) 0.7569(6) 0.0251(18) Uani 1 1 d . . .
C3 C 0.8604(9) 0.4170(6) 0.7649(8) 0.044(3) Uani 1 1 d . . .
H3A H 0.9191 0.3872 0.8019 0.066 Uiso 1 1 calc R U .
H3B H 0.8618 0.4030 0.6993 0.066 Uiso 1 1 calc R U .
H3C H 0.8903 0.4646 0.7707 0.066 Uiso 1 1 calc R U .
C4 C 0.4991(8) 0.4369(5) 0.7878(6) 0.0264(19) Uani 1 1 d . . .
C5 C 0.4821(10) 0.4073(5) 0.8850(6) 0.037(2) Uani 1 1 d . . .
H5A H 0.5628 0.3991 0.9237 0.044 Uiso 1 1 calc R U .
H5B H 0.4045 0.4224 0.9203 0.044 Uiso 1 1 calc R U .
C6 C 0.4585(10) 0.3626(5) 0.8038(7) 0.035(2) Uani 1 1 d . . .
H6A H 0.3662 0.3497 0.7882 0.042 Uiso 1 1 calc R U .
H6B H 0.5245 0.3265 0.7916 0.042 Uiso 1 1 calc R U .
C7 C 0.2188(8) 0.3844(4) 0.4176(6) 0.0270(19) Uani 1 1 d . . .
H7A H 0.1865 0.4044 0.3579 0.032 Uiso 1 1 calc R U .
H7B H 0.1411 0.3720 0.4546 0.032 Uiso 1 1 calc R U .
C8 C 0.4170(9) 0.3317(4) 0.3438(6) 0.0264(19) Uani 1 1 d . . .
C9 C 0.5862(11) 0.2867(5) 0.2526(8) 0.045(3) Uani 1 1 d . . .
H9A H 0.6111 0.2432 0.2238 0.068 Uiso 1 1 calc R U .
H9B H 0.5745 0.3217 0.2042 0.068 Uiso 1 1 calc R U .
H9C H 0.6558 0.3011 0.2970 0.068 Uiso 1 1 calc R U .
C10 C 0.2981(9) 0.3208(4) 0.3982(6) 0.030(2) Uani 1 1 d . . .
C11 C 0.3105(11) 0.2669(5) 0.4752(8) 0.045(3) Uani 1 1 d . . .
H11A H 0.3943 0.2411 0.4809 0.054 Uiso 1 1 calc R U .
H11B H 0.2669 0.2764 0.5349 0.054 Uiso 1 1 calc R U .
C12 C 0.2237(11) 0.2540(5) 0.3903(8) 0.048(3) Uani 1 1 d . . .
H12A H 0.1270 0.2552 0.3982 0.057 Uiso 1 1 calc R U .
H12B H 0.2543 0.2200 0.3443 0.057 Uiso 1 1 calc R U .
C13 C 0.4045(11) 0.6202(5) 0.4584(7) 0.043(2) Uani 1 1 d . . .
H13A H 0.3261 0.6204 0.4170 0.064 Uiso 1 1 calc R U .
H13B H 0.4805 0.6372 0.4243 0.064 Uiso 1 1 calc R U .
H13C H 0.3892 0.6500 0.5121 0.064 Uiso 1 1 calc R U .
C14 C 0.427(2) 0.0797(13) 0.5929(12) 0.120(7) Uani 1 1 d . . .

loop_
_atom_site_aniso_label
_atom_site_aniso_U_11
_atom_site_aniso_U_22
_atom_site_aniso_U_33
_atom_site_aniso_U_23
_atom_site_aniso_U_13
_atom_site_aniso_U_12
Ga1 0.0145(5) 0.0189(5) 0.0253(5) 0.0010(3) 0.0001(3) 0.0010(4)
Ga2 0.0151(5) 0.0157(4) 0.0188(4) -0.0005(3) -0.0013(3) 0.0003(3)
Ga3 0.0442(8) 0.0873(11) 0.0315(6) 0.0008(6) 0.0033(5) -0.0053(7)
Cl1 0.0243(11) 0.0319(12) 0.0358(12) 0.0055(9) 0.0061(9) -0.0068(9)
Cl2 0.0257(12) 0.0334(13) 0.0665(17) 0.0039(11) 0.0022(11) 0.0100(10)
Cl3 0.090(3) 0.055(2) 0.081(2) -0.0187(17) 0.010(2) 0.0106(18)
Cl4 0.113(3) 0.077(2) 0.071(2) 0.0001(19) 0.036(2) -0.017(2)
Cl5 0.0379(15) 0.134(3) 0.0309(13) -0.0009(16) -0.0058(11) -0.0244(17)
Cl6 0.085(2) 0.0536(18) 0.0500(17) -0.0132(13) -0.0187(15) 0.0001(16)
Cl7 0.056(3) 0.099(4) 0.045(2) 0.003(2) 0.0080(18) -0.035(2)
Cl8 0.101(5) 0.262(12) 0.056(3) 0.024(5) -0.023(3) -0.091(7)
O1 0.014(3) 0.021(3) 0.022(3) 0.002(2) 0.000(2) 0.003(2)
O2 0.020(3) 0.024(3) 0.021(3) 0.000(2) -0.001(2) -0.001(2)
O3 0.022(3) 0.049(4) 0.035(3) 0.018(3) 0.001(3) 0.007(3)
O4 0.018(3) 0.013(3) 0.025(3) -0.001(2) 0.000(2) -0.005(2)
O5 0.026(3) 0.015(3) 0.024(3) -0.006(2) -0.002(2) -0.001(2)
O6 0.034(4) 0.028(3) 0.052(4) -0.015(3) 0.005(3) 0.001(3)
O7 0.020(3) 0.011(3) 0.021(3) -0.001(2) -0.003(2) 0.004(2)
C1 0.021(4) 0.021(4) 0.024(4) 0.001(3) 0.002(3) 0.000(3)
C2 0.026(5) 0.022(4) 0.027(4) 0.000(4) -0.003(4) 0.003(4)
C3 0.013(5) 0.057(7) 0.060(7) 0.029(5) 0.001(4) 0.016(4)
C4 0.023(5) 0.036(5) 0.021(4) 0.001(4) 0.004(3) 0.008(4)
C5 0.037(6) 0.052(6) 0.022(4) 0.015(4) 0.007(4) 0.006(5)
C6 0.031(5) 0.027(5) 0.048(6) 0.018(4) 0.008(4) 0.001(4)
C7 0.022(4) 0.023(5) 0.036(5) 0.000(4) -0.007(4) -0.004(4)
C8 0.029(5) 0.020(5) 0.029(4) -0.006(3) -0.007(4) 0.003(4)
C9 0.049(7) 0.030(6) 0.058(7) -0.021(5) 0.010(5) 0.008(5)
C10 0.033(5) 0.018(4) 0.040(5) -0.006(4) -0.003(4) -0.007(4)
C11 0.048(7) 0.025(5) 0.062(7) 0.009(5) 0.013(5) 0.002(5)
C12 0.043(6) 0.021(5) 0.079(8) -0.015(5) 0.004(6) -0.014(4)
C13 0.047(6) 0.036(6) 0.045(6) -0.003(5) -0.004(5) -0.003(5)
C14 0.125(17) 0.17(2) 0.066(11) 0.000(12) -0.004(11) -0.015(15)

loop_
_atom_type_symbol
_atom_type_description
_atom_type_scat_dispersion_real
_atom_type_scat_dispersion_imag
_atom_type_scat_source
C C 0.0033 0.0016 'International Tables Vol C Tables 4.2.6.8 and 6.1.1.4'
H H 0.0000 0.0000 'International Tables Vol C Tables 4.2.6.8 and 6.1.1.4'
O O 0.0106 0.0060 'International Tables Vol C Tables 4.2.6.8 and 6.1.1.4'
Cl Cl 0.1484 0.1585 'International Tables Vol C Tables 4.2.6.8 and 6.1.1.4'
Ga Ga 0.2307 1.6083 'International Tables Vol C Tables 4.2.6.8 and 6.1.1.4'

loop_
_geom_angle_atom_site_label_1
_geom_angle_atom_site_label_2
_geom_angle_atom_site_label_3
_geom_angle
_geom_angle_site_symmetry_1
_geom_angle_site_symmetry_3
O1 Ga1 O4 105.4(2) . .
O1 Ga1 Cl2 114.19(18) . .
O4 Ga1 Cl2 112.96(18) . .
O1 Ga1 Cl1 104.15(17) . .
O4 Ga1 Cl1 105.11(17) . .
Cl2 Ga1 Cl1 114.06(10) . .
O7 Ga2 O7 79.3(2) . 3_666
O7 Ga2 O4 93.6(2) . 3_666
O7 Ga2 O4 86.7(2) 3_666 3_666
O7 Ga2 O1 86.1(2) . .
O7 Ga2 O1 93.9(2) 3_666 .
O4 Ga2 O1 179.2(2) 3_666 .
O7 Ga2 O5 95.5(2) . 3_666
O7 Ga2 O5 173.5(2) 3_666 3_666
O4 Ga2 O5 89.9(2) 3_666 3_666
O1 Ga2 O5 89.5(2) . 3_666
O7 Ga2 O2 171.6(2) . .
O7 Ga2 O2 93.8(2) 3_666 .
O4 Ga2 O2 90.8(2) 3_666 .
O1 Ga2 O2 89.6(2) . .
O5 Ga2 O2 91.7(2) 3_666 .
O7 Ga2 Ga2 39.72(15) . 3_666
O7 Ga2 Ga2 39.57(15) 3_666 3_666
O4 Ga2 Ga2 90.14(16) 3_666 3_666
O1 Ga2 Ga2 90.02(16) . 3_666
O5 Ga2 Ga2 135.08(17) 3_666 3_666
O2 Ga2 Ga2 133.16(16) . 3_666
Cl4 Ga3 Cl3 113.77(18) . .
Cl4 Ga3 Cl5 108.02(16) . .
Cl3 Ga3 Cl5 110.21(15) . .
Cl4 Ga3 Cl6 106.92(15) . .
Cl3 Ga3 Cl6 109.08(15) . .
Cl5 Ga3 Cl6 108.69(15) . .
Cl10 Cl8 Cl9 128.4(16) . .
Cl10 Cl8 C14 67.8(15) . .
Cl9 Cl8 C14 78.4(12) . .
Cl8 Cl9 C14 53.3(9) . .
Cl8 Cl10 C14 60.4(15) . .
C1 O1 Ga1 123.0(5) . .
C1 O1 Ga2 116.9(5) . .
Ga1 O1 Ga2 118.9(3) . .
C2 O2 Ga2 129.5(5) . .
C2 O3 C3 117.4(7) . .
C7 O4 Ga1 122.0(5) . .
C7 O4 Ga2 118.5(5) . 3_666
Ga1 O4 Ga2 118.6(3) . 3_666
C8 O5 Ga2 131.0(6) . 3_666
C8 O6 C9 116.5(7) . .
C13 O7 Ga2 125.4(5) . .
C13 O7 Ga2 124.1(5) . 3_666
Ga2 O7 Ga2 100.7(2) . 3_666
O1 C1 C4 110.5(6) . .
O1 C1 H1A 109.5 . .
C4 C1 H1A 109.5 . .
O1 C1 H1B 109.5 . .
C4 C1 H1B 109.5 . .
H1A C1 H1B 108.1 . .
O2 C2 O3 120.0(8) . .
O2 C2 C4 124.1(8) . .
O3 C2 C4 115.8(7) . .
O3 C3 H3A 109.5 . .
O3 C3 H3B 109.5 . .
H3A C3 H3B 109.5 . .
O3 C3 H3C 109.5 . .
H3A C3 H3C 109.5 . .
H3B C3 H3C 109.5 . .
C2 C4 C1 116.0(7) . .
C2 C4 C5 117.5(8) . .
C1 C4 C5 117.7(7) . .
C2 C4 C6 116.3(7) . .
C1 C4 C6 119.2(8) . .
C5 C4 C6 57.7(6) . .
C6 C5 C4 61.3(6) . .
C6 C5 H5A 117.6 . .
C4 C5 H5A 117.6 . .
C6 C5 H5B 117.6 . .
C4 C5 H5B 117.6 . .
H5A C5 H5B 114.7 . .
C5 C6 C4 61.0(6) . .
C5 C6 H6A 117.7 . .
C4 C6 H6A 117.7 . .
C5 C6 H6B 117.7 . .
C4 C6 H6B 117.7 . .
H6A C6 H6B 114.8 . .
O4 C7 C10 111.2(7) . .
O4 C7 H7A 109.4 . .
C10 C7 H7A 109.4 . .
O4 C7 H7B 109.4 . .
C10 C7 H7B 109.4 . .
H7A C7 H7B 108.0 . .
O5 C8 O6 120.8(8) . .
O5 C8 C10 123.4(8) . .
O6 C8 C10 115.8(8) . .
O6 C9 H9A 109.5 . .
O6 C9 H9B 109.5 . .
H9A C9 H9B 109.5 . .
O6 C9 H9C 109.5 . .
H9A C9 H9C 109.5 . .
H9B C9 H9C 109.5 . .
C8 C10 C7 115.3(7) . .
C8 C10 C12 120.1(8) . .
C7 C10 C12 117.2(8) . .
C8 C10 C11 115.4(8) . .
C7 C10 C11 117.9(8) . .
C12 C10 C11 59.4(7) . .
C12 C11 C10 59.7(7) . .
C12 C11 H11A 117.8 . .
C10 C11 H11A 117.8 . .
C12 C11 H11B 117.8 . .
C10 C11 H11B 117.8 . .
H11A C11 H11B 114.9 . .
C11 C12 C10 60.9(6) . .
C11 C12 H12A 117.7 . .
C10 C12 H12A 117.7 . .
C11 C12 H12B 117.7 . .
C10 C12 H12B 117.7 . .
H12A C12 H12B 114.8 . .
O7 C13 H13A 109.5 . .
O7 C13 H13B 109.5 . .
H13A C13 H13B 109.5 . .
O7 C13 H13C 109.5 . .
H13A C13 H13C 109.5 . .
H13B C13 H13C 109.5 . .
Cl8 C14 Cl10 51.8(13) . .
Cl8 C14 Cl7 116.2(13) . .
Cl10 C14 Cl7 94.3(16) . .
Cl8 C14 Cl9 48.3(9) . .
Cl10 C14 Cl9 92.2(16) . .
Cl7 C14 Cl9 91.6(11) . .

loop_
_geom_bond_atom_site_label_1
_geom_bond_atom_site_label_2
_geom_bond_distance
_geom_bond_site_symmetry_2
Ga1 O1 1.878(5) .
Ga1 O4 1.881(5) .
Ga1 Cl2 2.131(2) .
Ga1 Cl1 2.168(2) .
Ga2 O7 1.935(5) .
Ga2 O7 1.941(5) 3_666
Ga2 O4 1.947(5) 3_666
Ga2 O1 1.952(5) .
Ga2 O5 1.974(5) 3_666
Ga2 O2 1.975(5) .
Ga2 Ga2 2.9847(16) 3_666
Ga3 Cl4 2.155(4) .
Ga3 Cl3 2.161(4) .
Ga3 Cl5 2.166(3) .
Ga3 Cl6 2.226(3) .
Cl7 C14 1.780(18) .
Cl8 Cl10 1.47(3) .
Cl8 Cl9 1.51(2) .
Cl8 C14 1.63(2) .
Cl9 C14 1.99(3) .
Cl10 C14 1.73(4) .
O1 C1 1.445(9) .
O2 C2 1.248(10) .
O3 C2 1.309(10) .
O3 C3 1.472(11) .
O4 C7 1.444(10) .
O4 Ga2 1.947(5) 3_666
O5 C8 1.230(10) .
O5 Ga2 1.974(5) 3_666
O6 C8 1.303(10) .
O6 C9 1.461(12) .
O7 C13 1.438(11) .
O7 Ga2 1.941(5) 3_666
C1 C4 1.499(12) .
C1 H1A 0.9900 .
C1 H1B 0.9900 .
C2 C4 1.459(12) .
C3 H3A 0.9800 .
C3 H3B 0.9800 .
C3 H3C 0.9800 .
C4 C5 1.523(11) .
C4 C6 1.526(13) .
C5 C6 1.472(14) .
C5 H5A 0.9900 .
C5 H5B 0.9900 .
C6 H6A 0.9900 .
C6 H6B 0.9900 .
C7 C10 1.509(12) .
C7 H7A 0.9900 .
C7 H7B 0.9900 .
C8 C10 1.467(13) .
C9 H9A 0.9800 .
C9 H9B 0.9800 .
C9 H9C 0.9800 .
C10 C12 1.510(12) .
C10 C11 1.528(13) .
C11 C12 1.506(16) .
C11 H11A 0.9900 .
C11 H11B 0.9900 .
C12 H12A 0.9900 .
C12 H12B 0.9900 .
C13 H13A 0.9800 .
C13 H13B 0.9800 .
C13 H13C 0.9800 .

loop_
_geom_torsion_atom_site_label_1
_geom_torsion_atom_site_label_2
_geom_torsion_atom_site_label_3
_geom_torsion_atom_site_label_4
_geom_torsion
_geom_torsion_site_symmetry_1
_geom_torsion_site_symmetry_4
Cl10 Cl8 Cl9 C14 49.1(19) . .
Cl9 Cl8 Cl10 C14 -53.1(19) . .
O4 Ga1 O1 C1 -149.7(5) . .
Cl2 Ga1 O1 C1 85.7(5) . .
Cl1 Ga1 O1 C1 -39.3(5) . .
O4 Ga1 O1 Ga2 43.2(3) . .
Cl2 Ga1 O1 Ga2 -81.4(3) . .
Cl1 Ga1 O1 Ga2 153.6(2) . .
O1 Ga1 O4 C7 146.4(5) . .
Cl2 Ga1 O4 C7 -88.3(5) . .
Cl1 Ga1 O4 C7 36.7(6) . .
O1 Ga1 O4 Ga2 -44.0(3) . 3_666
Cl2 Ga1 O4 Ga2 81.4(3) . 3_666
Cl1 Ga1 O4 Ga2 -153.7(2) . 3_666
Ga1 O1 C1 C4 124.8(6) . .
Ga2 O1 C1 C4 -67.8(7) . .
Ga2 O2 C2 O3 159.4(6) . .
Ga2 O2 C2 C4 -17.3(12) . .
C3 O3 C2 O2 -1.7(12) . .
C3 O3 C2 C4 175.4(8) . .
O2 C2 C4 C1 -13.7(12) . .
O3 C2 C4 C1 169.4(7) . .
O2 C2 C4 C5 -160.4(8) . .
O3 C2 C4 C5 22.7(12) . .
O2 C2 C4 C6 134.1(9) . .
O3 C2 C4 C6 -42.8(11) . .
O1 C1 C4 C2 56.6(10) . .
O1 C1 C4 C5 -156.7(8) . .
O1 C1 C4 C6 -90.2(9) . .
C2 C4 C5 C6 -105.2(9) . .
C1 C4 C5 C6 108.6(9) . .
C2 C4 C6 C5 107.2(9) . .
C1 C4 C6 C5 -106.1(9) . .
Ga1 O4 C7 C10 -127.1(6) . .
Ga2 O4 C7 C10 63.2(8) 3_666 .
Ga2 O5 C8 O6 -167.6(6) 3_666 .
Ga2 O5 C8 C10 12.0(12) 3_666 .
C9 O6 C8 O5 3.7(12) . .
C9 O6 C8 C10 -175.9(8) . .
O5 C8 C10 C7 21.3(12) . .
O6 C8 C10 C7 -159.1(8) . .
O5 C8 C10 C12 170.4(9) . .
O6 C8 C10 C12 -10.0(13) . .
O5 C8 C10 C11 -121.6(9) . .
O6 C8 C10 C11 57.9(11) . .
O4 C7 C10 C8 -58.9(10) . .
O4 C7 C10 C12 151.1(8) . .
O4 C7 C10 C11 83.1(10) . .
C8 C10 C11 C12 -111.3(9) . .
C7 C10 C11 C12 106.8(9) . .
C8 C10 C12 C11 103.6(10) . .
C7 C10 C12 C11 -107.9(10) . .
Cl9 Cl8 C14 Cl10 140.2(16) . .
Cl10 Cl8 C14 Cl7 -73.6(19) . .
Cl9 Cl8 C14 Cl7 66.6(16) . .
Cl10 Cl8 C14 Cl9 -140.2(16) . .
Cl8 Cl10 C14 Cl7 120.4(14) . .
Cl8 Cl10 C14 Cl9 28.6(11) . .
